data_2229184
loop_
_publ_author_name
'Ziaulla, Mohamed'
'Manjunatha, M. N.'
'Sankolli, Ravish'
'Nagasundara, K. R.'
'Begum, Noor Shahina'

_publ_section_title
;
 2-(4-Methylsulfanylphenyl)-1<i>H</i>-benzimidazol-3-ium bromide
;
_journal_coeditor_code PB2053
_journal_issue 2
_journal_name_full 'Acta Crystallographica Section E'
_journal_page_first o341
_journal_page_last o342
_journal_paper_doi 10.1107/S1600536811000146
_journal_volume 67
_journal_year 2011
_chemical_formula_iupac 'C14 H13  N2 S +, Br -'
_chemical_formula_moiety 'C14 H13  N2 S +, Br -'
_chemical_formula_sum 'C14 H13 Br N2 S'
_chemical_formula_weight 321.23
_chemical_name_systematic
;
2-(4-Methylsulfanylphenyl)-1<i>H</i>-benzimidazol-3-ium bromide
;
_space_group_IT_number 14
_symmetry_cell_setting monoclinic
_symmetry_space_group_name_Hall '-P 2ybc'
_symmetry_space_group_name_H-M 'P 1 21/c 1'
_atom_sites_solution_hydrogens geom
_atom_sites_solution_primary direct
_atom_sites_solution_secondary difmap
_cell_angle_alpha 90
_cell_angle_beta 100.113(2)
_cell_angle_gamma 90
_cell_formula_units_Z 4
_cell_length_a 5.3289(2)
_cell_length_b 24.0195(12)
_cell_length_c 10.9544(5)
_cell_measurement_reflns_used 3009
_cell_measurement_temperature 296(2)
_cell_measurement_theta_max 27.00
_cell_measurement_theta_min 1.70
_cell_volume 1380.35(11)
_computing_cell_refinement 'SAINT-Plus (Bruker, 1998)'
_computing_data_collection 'SMART (Bruker, 1998)'
_computing_data_reduction 'SAINT-Plus (Bruker, 1998)'
_computing_molecular_graphics 'ORTEP-3 (Farrugia, 1997) and CAMERON (Watkin <i>et al.</i>, 1996)'
_computing_publication_material 'WinGX (Farrugia, 1999)'
_computing_structure_refinement 'SHELXL97 (Sheldrick, 2008)'
_computing_structure_solution 'SHELXS97 (Sheldrick, 2008)'
_diffrn_ambient_temperature 296(2)
_diffrn_measured_fraction_theta_full 1.000
_diffrn_measured_fraction_theta_max 1.000
_diffrn_measurement_device_type 'Bruker SMART APEX CCD detector'
_diffrn_measurement_method '\w scans'
_diffrn_radiation_monochromator graphite
_diffrn_radiation_source 'Enhance (Mo) X-ray Source'
_diffrn_radiation_type MoK\a
_diffrn_radiation_wavelength 0.71073
_diffrn_reflns_av_R_equivalents 0.0390
_diffrn_reflns_av_sigmaI/netI 0.0266
_diffrn_reflns_limit_h_max 6
_diffrn_reflns_limit_h_min -6
_diffrn_reflns_limit_k_max 30
_diffrn_reflns_limit_k_min -30
_diffrn_reflns_limit_l_max 13
_diffrn_reflns_limit_l_min -13
_diffrn_reflns_number 23823
_diffrn_reflns_theta_full 27.00
_diffrn_reflns_theta_max 27.00
_diffrn_reflns_theta_min 1.70
_exptl_absorpt_coefficient_mu 3.112
_exptl_absorpt_correction_T_max 0.6358
_exptl_absorpt_correction_T_min 0.5749
_exptl_absorpt_correction_type multi-scan
_exptl_absorpt_process_details 'Bruker Kappa APEX'
_exptl_crystal_colour yellow
_exptl_crystal_density_diffrn 1.546
_exptl_crystal_density_method 'Not Measured'
_exptl_crystal_description block
_exptl_crystal_F_000 648
_exptl_crystal_size_max 0.20
_exptl_crystal_size_mid 0.18
_exptl_crystal_size_min 0.16
_refine_diff_density_max 0.348
_refine_diff_density_min -0.290
_refine_ls_extinction_method none
_refine_ls_goodness_of_fit_ref 1.026
_refine_ls_hydrogen_treatment mixed
_refine_ls_matrix_type full
_refine_ls_number_parameters 215
_refine_ls_number_reflns 3009
_refine_ls_number_restraints 0
_refine_ls_restrained_S_all 1.026
_refine_ls_R_factor_all 0.0478
_refine_ls_R_factor_gt 0.0289
_refine_ls_shift/su_max 0.001
_refine_ls_shift/su_mean 0.000
_refine_ls_structure_factor_coef Fsqd
_refine_ls_weighting_details 'calc w=1/[\s^2^(Fo^2^)+(0.0338P)^2^+0.3109P] where P=(Fo^2^+2Fc^2^)/3'
_refine_ls_weighting_scheme calc
_refine_ls_wR_factor_gt 0.0635
_refine_ls_wR_factor_ref 0.0690
_reflns_number_gt 2273
_reflns_number_total 3009
_reflns_threshold_expression I>2sigma(I)
_cod_data_source_file pb2053.cif
_cod_data_source_block I
_cod_original_sg_symbol_H-M 'P 21/c'
_cod_original_formula_sum 'C14 H13 Br N2 S '
_cod_database_code 2229184
_cod_database_fobs_code 2229184

loop_
_symmetry_equiv_pos_site_id
_symmetry_equiv_pos_as_xyz
1 x,y,z
2 -x,1/2+y,1/2-z
3 -x,-y,-z
4 x,1/2-y,1/2+z

loop_
_atom_site_type_symbol
_atom_site_label
_atom_site_fract_x
_atom_site_fract_y
_atom_site_fract_z
_atom_site_U_iso_or_equiv
_atom_site_adp_type
_atom_site_calc_flag
_atom_site_refinement_flags
_atom_site_occupancy
_atom_site_disorder_assembly
_atom_site_disorder_group
Br Br1 0.27225(4) 0.295277(10) 0.33608(2) 0.04982(10) Uani d . 1 . .
S S1 0.57379(16) -0.00128(3) 0.21720(8) 0.0710(2) Uani d . 1 . .
N N1 0.6485(4) 0.28057(8) 0.13508(19) 0.0421(5) Uani d . 1 . .
N N2 0.9186(4) 0.25577(8) 0.01982(17) 0.0408(4) Uani d . 1 . .
C C1 0.9109(4) 0.31328(10) 0.0161(2) 0.0415(5) Uani d . 1 . .
C C2 1.0437(5) 0.35189(11) -0.0424(2) 0.0555(6) Uani d . 1 . .
C C3 0.9910(6) 0.40696(12) -0.0233(3) 0.0644(7) Uani d . 1 . .
C C4 0.8149(6) 0.42307(12) 0.0504(3) 0.0659(8) Uani d . 1 . .
C C5 0.6847(5) 0.38481(11) 0.1084(3) 0.0555(6) Uani d . 1 . .
C C6 0.7381(4) 0.32913(10) 0.0906(2) 0.0430(5) Uani d . 1 . .
C C7 0.7610(4) 0.23676(9) 0.09243(19) 0.0387(5) Uani d . 1 . .
C C8 0.7198(4) 0.17861(9) 0.1213(2) 0.0391(5) Uani d . 1 . .
C C9 0.5449(5) 0.16389(11) 0.1960(2) 0.0516(6) Uani d . 1 . .
C C10 0.5058(5) 0.10930(11) 0.2220(2) 0.0558(6) Uani d . 1 . .
C C11 0.6392(5) 0.06710(10) 0.1762(2) 0.0453(5) Uani d . 1 . .
C C12 0.8139(6) 0.08164(11) 0.1013(3) 0.0586(7) Uani d . 1 . .
C C13 0.8530(5) 0.13648(11) 0.0746(3) 0.0548(7) Uani d . 1 . .
C C14 0.7734(8) -0.04379(14) 0.1398(4) 0.0721(9) Uani d . 1 . .
H H1N 0.562(5) 0.2802(10) 0.181(2) 0.042(7) Uiso d . 1 . .
H H9 0.464(5) 0.1907(12) 0.233(2) 0.062(8) Uiso d . 1 . .
H H2N 0.991(5) 0.2357(11) -0.017(2) 0.049(8) Uiso d . 1 . .
H H12 0.909(5) 0.0539(11) 0.070(2) 0.065(8) Uiso d . 1 . .
H H14C 0.736(6) -0.0776(16) 0.159(3) 0.086(11) Uiso d . 1 . .
H H14B 0.947(7) -0.0359(13) 0.169(3) 0.090(11) Uiso d . 1 . .
H H5 0.567(5) 0.3946(12) 0.163(2) 0.075(9) Uiso d . 1 . .
H H4 0.781(6) 0.4619(13) 0.063(3) 0.085(10) Uiso d . 1 . .
H H2 1.159(5) 0.3398(11) -0.092(2) 0.058(7) Uiso d . 1 . .
H H13 0.975(5) 0.1462(12) 0.022(3) 0.079(9) Uiso d . 1 . .
H H10 0.389(5) 0.0996(11) 0.276(2) 0.064(7) Uiso d . 1 . .
H H3 1.080(5) 0.4350(12) -0.060(2) 0.070(8) Uiso d . 1 . .
H H14A 0.736(6) -0.0374(14) 0.054(3) 0.097(12) Uiso d . 1 . .

loop_
_atom_site_aniso_label
_atom_site_aniso_U_11
_atom_site_aniso_U_22
_atom_site_aniso_U_33
_atom_site_aniso_U_12
_atom_site_aniso_U_13
_atom_site_aniso_U_23
Br1 0.05371(15) 0.05390(17) 0.04775(15) 0.00057(11) 0.02515(10) 0.00017(11)
S1 0.0965(6) 0.0390(4) 0.0891(5) -0.0055(3) 0.0480(4) 0.0060(3)
N1 0.0446(11) 0.0397(11) 0.0476(11) -0.0021(8) 0.0233(9) -0.0012(9)
N2 0.0441(10) 0.0396(11) 0.0436(11) -0.0006(9) 0.0212(9) -0.0029(9)
C1 0.0442(12) 0.0399(12) 0.0414(12) -0.0043(10) 0.0105(10) -0.0003(10)
C2 0.0593(16) 0.0521(16) 0.0598(15) -0.0093(12) 0.0233(13) 0.0045(13)
C3 0.0741(19) 0.0474(16) 0.0755(18) -0.0129(14) 0.0231(15) 0.0080(14)
C4 0.077(2) 0.0386(16) 0.082(2) -0.0056(13) 0.0140(16) -0.0001(14)
C5 0.0626(16) 0.0411(15) 0.0655(16) 0.0024(12) 0.0185(13) -0.0077(13)
C6 0.0433(12) 0.0414(13) 0.0450(12) -0.0031(10) 0.0099(9) -0.0011(10)
C7 0.0380(11) 0.0407(13) 0.0392(11) -0.0013(10) 0.0121(9) 0.0001(10)
C8 0.0400(12) 0.0394(13) 0.0392(11) -0.0015(10) 0.0109(9) 0.0009(10)
C9 0.0621(16) 0.0380(13) 0.0626(15) 0.0046(11) 0.0331(13) 0.0005(12)
C10 0.0620(16) 0.0484(15) 0.0665(16) -0.0018(12) 0.0377(13) 0.0054(13)
C11 0.0512(13) 0.0386(13) 0.0483(13) -0.0036(10) 0.0147(10) 0.0016(10)
C12 0.0705(18) 0.0389(15) 0.0762(18) 0.0019(12) 0.0400(15) -0.0019(13)
C13 0.0615(16) 0.0436(15) 0.0689(16) 0.0011(12) 0.0377(14) -0.0004(12)
C14 0.091(3) 0.0407(18) 0.089(3) 0.0024(16) 0.028(2) -0.0003(16)

loop_
_atom_type_symbol
_atom_type_description
_atom_type_scat_dispersion_real
_atom_type_scat_dispersion_imag
_atom_type_scat_source
S S 0.1246 0.1234 'International Tables Vol C Tables 4.2.6.8 and 6.1.1.4'
N N 0.0061 0.0033 'International Tables Vol C Tables 4.2.6.8 and 6.1.1.4'
Br Br -0.2901 2.4595 'International Tables Vol C Tables 4.2.6.8 and 6.1.1.4'
H H 0.0000 0.0000 'International Tables Vol C Tables 4.2.6.8 and 6.1.1.4'
C C 0.0033 0.0016 'International Tables Vol C Tables 4.2.6.8 and 6.1.1.4'

loop_
_geom_angle_atom_site_label_1
_geom_angle_atom_site_label_2
_geom_angle_atom_site_label_3
_geom_angle_site_symmetry_1
_geom_angle_site_symmetry_3
_geom_angle
_geom_angle_publ_flag
C11 S1 C14 . . 104.57(15) ?
C7 N1 C6 . . 109.73(19) ?
C7 N1 H1N . . 127.0(19) ?
C6 N1 H1N . . 123.0(19) ?
C7 N2 C1 . . 109.94(18) ?
C7 N2 H2N . . 121.6(19) ?
C1 N2 H2N . . 128.3(19) ?
N2 C1 C6 . . 106.04(19) ?
N2 C1 C2 . . 131.7(2) ?
C6 C1 C2 . . 122.2(2) ?
C3 C2 C1 . . 115.9(3) ?
C3 C2 H2 . . 124.1(16) ?
C1 C2 H2 . . 120.0(16) ?
C2 C3 C4 . . 122.1(3) ?
C2 C3 H3 . . 119.2(17) ?
C4 C3 H3 . . 118.7(17) ?
C5 C4 C3 . . 121.9(3) ?
C5 C4 H4 . . 117.2(19) ?
C3 C4 H4 . . 121.0(19) ?
C4 C5 C6 . . 116.5(3) ?
C4 C5 H5 . . 123.9(18) ?
C6 C5 H5 . . 119.5(18) ?
N1 C6 C1 . . 106.4(2) ?
N1 C6 C5 . . 132.2(2) ?
C1 C6 C5 . . 121.4(2) ?
N2 C7 N1 . . 107.9(2) ?
N2 C7 C8 . . 126.29(19) ?
N1 C7 C8 . . 125.82(18) ?
C13 C8 C9 . . 118.2(2) ?
C13 C8 C7 . . 120.93(19) ?
C9 C8 C7 . . 120.9(2) ?
C10 C9 C8 . . 120.6(2) ?
C10 C9 H9 . . 118.9(17) ?
C8 C9 H9 . . 120.3(17) ?
C9 C10 C11 . . 121.5(2) ?
C9 C10 H10 . . 120.0(16) ?
C11 C10 H10 . . 118.4(16) ?
C10 C11 C12 . . 118.1(2) ?
C10 C11 S1 . . 117.15(18) ?
C12 C11 S1 . . 124.79(19) ?
C13 C12 C11 . . 120.6(2) ?
C13 C12 H12 . . 119.2(17) ?
C11 C12 H12 . . 120.2(17) ?
C12 C13 C8 . . 121.1(2) ?
C12 C13 H13 . . 120.1(17) ?
C8 C13 H13 . . 118.9(18) ?
S1 C14 H14C . . 104(2) ?
S1 C14 H14B . . 111(2) ?
H14C C14 H14B . . 111(3) ?
S1 C14 H14A . . 110(2) ?
H14C C14 H14A . . 112(3) ?
H14B C14 H14A . . 109(3) ?

loop_
_geom_bond_atom_site_label_1
_geom_bond_atom_site_label_2
_geom_bond_site_symmetry_2
_geom_bond_distance
_geom_bond_publ_flag
S1 C11 . 1.754(2) ?
S1 C14 . 1.791(4) ?
N1 C7 . 1.335(3) ?
N1 C6 . 1.381(3) ?
N1 H1N . 0.74(3) ?
N2 C7 . 1.334(3) ?
N2 C1 . 1.382(3) ?
N2 H2N . 0.77(3) ?
C1 C6 . 1.386(3) ?
C1 C2 . 1.390(3) ?
C2 C3 . 1.376(4) ?
C2 H2 . 0.93(3) ?
C3 C4 . 1.395(4) ?
C3 H3 . 0.95(3) ?
C4 C5 . 1.373(4) ?
C4 H4 . 0.96(3) ?
C5 C6 . 1.388(3) ?
C5 H5 . 0.97(3) ?
C7 C8 . 1.457(3) ?
C8 C13 . 1.384(3) ?
C8 C9 . 1.390(3) ?
C9 C10 . 1.365(4) ?
C9 H9 . 0.91(3) ?
C10 C11 . 1.382(3) ?
C10 H10 . 0.96(3) ?
C11 C12 . 1.389(3) ?
C12 C13 . 1.373(4) ?
C12 H12 . 0.94(3) ?
C13 H13 . 0.97(3) ?
C14 H14C . 0.87(4) ?
C14 H14B . 0.94(3) ?
C14 H14A . 0.94(3) ?

loop_
_geom_hbond_atom_site_label_D
_geom_hbond_atom_site_label_H
_geom_hbond_atom_site_label_A
_geom_hbond_site_symmetry_A
_geom_hbond_distance_DH
_geom_hbond_distance_HA
_geom_hbond_distance_DA
_geom_hbond_angle_DHA
N1 H1N Br1 1_555 0.74(2) 2.51(2) 3.247(2) 171(2)
N2 H2N Br1 4_654 0.77(3) 2.50(2) 3.231(2) 159
C5 H5 S1 2_655 0.97(3) 2.98(3) 3.736(3) 135

loop_
_geom_torsion_atom_site_label_1
_geom_torsion_atom_site_label_2
_geom_torsion_atom_site_label_3
_geom_torsion_atom_site_label_4
_geom_torsion_site_symmetry_1
_geom_torsion_site_symmetry_2
_geom_torsion_site_symmetry_3
_geom_torsion_site_symmetry_4
_geom_torsion
_geom_torsion_publ_flag
C7 N2 C1 C6 . . . . -0.2(3) ?
C7 N2 C1 C2 . . . . 177.8(3) ?
N2 C1 C2 C3 . . . . -178.5(2) ?
C6 C1 C2 C3 . . . . -0.8(4) ?
C1 C2 C3 C4 . . . . 0.0(4) ?
C2 C3 C4 C5 . . . . 0.3(5) ?
C3 C4 C5 C6 . . . . 0.3(4) ?
C7 N1 C6 C1 . . . . 0.8(3) ?
C7 N1 C6 C5 . . . . -179.2(3) ?
N2 C1 C6 N1 . . . . -0.4(2) ?
C2 C1 C6 N1 . . . . -178.6(2) ?
N2 C1 C6 C5 . . . . 179.6(2) ?
C2 C1 C6 C5 . . . . 1.4(4) ?
C4 C5 C6 N1 . . . . 178.9(3) ?
C4 C5 C6 C1 . . . . -1.1(4) ?
C1 N2 C7 N1 . . . . 0.7(3) ?
C1 N2 C7 C8 . . . . -178.83(19) ?
C6 N1 C7 N2 . . . . -0.9(3) ?
C6 N1 C7 C8 . . . . 178.60(19) ?
N2 C7 C8 C13 . . . . 1.4(3) ?
N1 C7 C8 C13 . . . . -178.0(2) ?
N2 C7 C8 C9 . . . . -178.3(2) ?
N1 C7 C8 C9 . . . . 2.2(3) ?
C13 C8 C9 C10 . . . . -0.2(4) ?
C7 C8 C9 C10 . . . . 179.5(2) ?
C8 C9 C10 C11 . . . . 0.6(4) ?
C9 C10 C11 C12 . . . . -0.7(4) ?
C9 C10 C11 S1 . . . . 179.5(2) ?
C14 S1 C11 C10 . . . . 178.8(2) ?
C14 S1 C11 C12 . . . . -1.0(3) ?
C10 C11 C12 C13 . . . . 0.4(4) ?
S1 C11 C12 C13 . . . . -179.8(2) ?
C11 C12 C13 C8 . . . . -0.1(5) ?
C9 C8 C13 C12 . . . . -0.1(4) ?
C7 C8 C13 C12 . . . . -179.8(2) ?

loop_
_cod_related_entry_id
_cod_related_entry_database
_cod_related_entry_code
1 ChemSpider 30656482
